data_2222338
loop_
_publ_author_name
'Wang, Yao'
'Wan, Rong'
'Han, Feng'
'Wang, Peng'

_publ_section_title
;
 5-(4-Pentylphenyl)-1,3,4-thiadiazol-2-amine
;
_journal_coeditor_code HG2519
_journal_issue 7
_journal_name_full 'Acta Crystallographica Section E'
_journal_page_first o1608
_journal_paper_doi 10.1107/S1600536809022594
_journal_volume 65
_journal_year 2009
_chemical_formula_iupac 'C13 H17 N3 S'
_chemical_formula_moiety 'C13 H17 N3 S'
_chemical_formula_sum 'C13 H17 N3 S'
_chemical_formula_weight 247.36
_chemical_melting_point 563
_chemical_name_systematic
;
5-(4-Pentylphenyl)-1,3,4-thiadiazol-2-amine
;
_space_group_IT_number 14
_symmetry_cell_setting monoclinic
_symmetry_space_group_name_Hall '-P 2ybc'
_symmetry_space_group_name_H-M 'P 1 21/c 1'
_atom_sites_solution_hydrogens geom
_atom_sites_solution_primary direct
_atom_sites_solution_secondary difmap
_audit_creation_method SHELXL-97
_cell_angle_alpha 90.00
_cell_angle_beta 100.64(3)
_cell_angle_gamma 90.00
_cell_formula_units_Z 4
_cell_length_a 14.012(3)
_cell_length_b 9.1300(18)
_cell_length_c 10.938(2)
_cell_measurement_reflns_used 25
_cell_measurement_temperature 293(2)
_cell_measurement_theta_max 12
_cell_measurement_theta_min 8
_cell_volume 1375.2(5)
_computing_cell_refinement 'CAD-4 EXPRESS (Enraf--Nonius, 1989)'
_computing_data_collection 'CAD-4 EXPRESS (Enraf--Nonius, 1989)'
_computing_data_reduction 'XCAD4 (Harms & Wocadlo,1995)'
_computing_molecular_graphics 'SHELXTL (Sheldrick, 2008)'
_computing_publication_material 'SHELXL97 (Sheldrick, 2008)'
_computing_structure_refinement 'SHELXL97 (Sheldrick, 2008)'
_computing_structure_solution 'SHELXS97 (Sheldrick, 2008)'
_diffrn_ambient_temperature 293(2)
_diffrn_measured_fraction_theta_full 0.997
_diffrn_measured_fraction_theta_max 0.997
_diffrn_measurement_device_type 'Enraf--Nonius CAD-4'
_diffrn_measurement_method \w/2\q
_diffrn_radiation_monochromator graphite
_diffrn_radiation_source 'fine-focus sealed tube'
_diffrn_radiation_type MoK\a
_diffrn_radiation_wavelength 0.71073
_diffrn_reflns_av_R_equivalents 0.0233
_diffrn_reflns_av_sigmaI/netI 0.0597
_diffrn_reflns_limit_h_max 0
_diffrn_reflns_limit_h_min -16
_diffrn_reflns_limit_k_max 10
_diffrn_reflns_limit_k_min 0
_diffrn_reflns_limit_l_max 13
_diffrn_reflns_limit_l_min -12
_diffrn_reflns_number 2596
_diffrn_reflns_theta_full 25.30
_diffrn_reflns_theta_max 25.30
_diffrn_reflns_theta_min 1.48
_diffrn_standards_decay_% 1
_diffrn_standards_interval_count 200
_diffrn_standards_interval_time 120
_diffrn_standards_number 3
_exptl_absorpt_coefficient_mu 0.218
_exptl_absorpt_correction_T_max 0.9892
_exptl_absorpt_correction_T_min 0.9576
_exptl_absorpt_correction_type psi-scan
_exptl_absorpt_process_details '(North <i>et al.</i>,  1968)'
_exptl_crystal_colour colorless
_exptl_crystal_density_diffrn 1.195
_exptl_crystal_density_method 'not measured'
_exptl_crystal_description block
_exptl_crystal_F_000 528
_exptl_crystal_size_max 0.20
_exptl_crystal_size_mid 0.10
_exptl_crystal_size_min 0.05
_refine_diff_density_max 0.180
_refine_diff_density_min -0.520
_refine_ls_extinction_method none
_refine_ls_goodness_of_fit_ref 1.003
_refine_ls_hydrogen_treatment constr
_refine_ls_matrix_type full
_refine_ls_number_parameters 148
_refine_ls_number_reflns 2492
_refine_ls_number_restraints 1
_refine_ls_restrained_S_all 1.015
_refine_ls_R_factor_all 0.1177
_refine_ls_R_factor_gt 0.0659
_refine_ls_shift/su_max 0.000
_refine_ls_shift/su_mean 0.000
_refine_ls_structure_factor_coef Fsqd
_refine_ls_weighting_details 'calc w=1/[\s^2^(Fo^2^)+(0.09P)^2^] where P=(Fo^2^+2Fc^2^)/3'
_refine_ls_weighting_scheme calc
_refine_ls_wR_factor_gt 0.1547
_refine_ls_wR_factor_ref 0.1794
_reflns_number_gt 1405
_reflns_number_total 2492
_reflns_threshold_expression I>2\s(I)
_cod_data_source_file hg2519.cif
_cod_data_source_block I
_cod_depositor_comments
;
The following automatic conversions were performed:
'_symmetry_cell_setting' value 'Monoclinic' changed to 'monoclinic'
according to '/home/saulius/struct/CIF-dictionaries/cif_core.dic'
dictionary named 'cif_core.dic' version 2.4.1 from 2010-06-29.

Automatic conversion script
Id: cif_fix_enum 1527 2010-12-29 10:47:43Z saulius 

The following automatic conversions were performed:

'_symmetry_cell_setting' value 'Monoclinic' changed to 'monoclinic'
according to /home/saulius/struct/CIF-dictionaries/cif_core.dic
dictionary named 'cif_core.dic' version 2.4.1 from 2010-06-29.

Automatic conversion script
Id: cif_fix_values 1715 2011-07-08 13:25:40Z adriana 
;
_cod_original_sg_symbol_H-M 'P 21/c'
_cod_database_code 2222338
_cod_database_fobs_code 2222338

loop_
_symmetry_equiv_pos_as_xyz
'x, y, z'
'-x, y+1/2, -z+1/2'
'-x, -y, -z'
'x, -y-1/2, z-1/2'

loop_
_atom_site_type_symbol
_atom_site_label
_atom_site_fract_x
_atom_site_fract_y
_atom_site_fract_z
_atom_site_U_iso_or_equiv
_atom_site_adp_type
_atom_site_calc_flag
_atom_site_refinement_flags
_atom_site_occupancy
_atom_site_disorder_assembly
_atom_site_disorder_group
S S 0.10971(8) 0.15085(11) 0.16795(8) 0.0627(4) Uani d . 1 . .
N N1 0.0965(2) 0.1921(3) -0.0647(2) 0.0595(9) Uani d . 1 . .
N N2 0.0606(2) 0.3197(3) -0.0202(2) 0.0596(9) Uani d . 1 . .
N N3 0.0292(3) 0.4194(3) 0.1651(2) 0.0721(10) Uani d . 1 . .
H H3A 0.0054 0.4985 0.1290 0.087 Uiso calc R 1 . .
H H3B 0.0321 0.4085 0.2438 0.087 Uiso calc R 1 . .
C C1 0.4434(5) -0.9308(7) 0.1391(6) 0.143 Uani d D 1 . .
H H1B 0.4664 -0.9713 0.2201 0.214 Uiso calc R 1 . .
H H1C 0.4927 -0.9409 0.0892 0.214 Uiso calc R 1 . .
H H1D 0.3860 -0.9820 0.1001 0.214 Uiso calc R 1 . .
C C2 0.4207(5) -0.7748(8) 0.1509(7) 0.165(3) Uani d D 1 . .
H H2B 0.4800 -0.7243 0.1875 0.198 Uiso calc R 1 . .
H H2C 0.3761 -0.7660 0.2085 0.198 Uiso calc R 1 . .
C C3 0.3778(5) -0.6986(7) 0.0342(7) 0.142(2) Uani d . 1 . .
H H3C 0.3235 -0.7561 -0.0083 0.170 Uiso calc R 1 . .
H H3D 0.4259 -0.6949 -0.0191 0.170 Uiso calc R 1 . .
C C4 0.3422(5) -0.5426(6) 0.0510(5) 0.135(2) Uani d . 1 . .
H H4A 0.3003 -0.5452 0.1123 0.162 Uiso calc R 1 . .
H H4B 0.3981 -0.4828 0.0851 0.162 Uiso calc R 1 . .
C C5 0.2901(4) -0.4706(5) -0.0597(4) 0.0891(14) Uani d . 1 . .
H H5A 0.2378 -0.5344 -0.0983 0.107 Uiso calc R 1 . .
H H5B 0.3340 -0.4591 -0.1180 0.107 Uiso calc R 1 . .
C C6 0.2473(3) -0.3212(4) -0.0391(4) 0.0714(12) Uani d . 1 . .
C C7 0.1937(3) -0.3008(4) 0.0533(4) 0.0773(13) Uani d . 1 . .
H H7A 0.1831 -0.3795 0.1031 0.093 Uiso calc R 1 . .
C C8 0.1557(3) -0.1657(4) 0.0731(4) 0.0683(11) Uani d . 1 . .
H H8A 0.1218 -0.1544 0.1380 0.082 Uiso calc R 1 . .
C C9 0.1665(3) -0.0480(4) 0.0002(3) 0.0555(9) Uani d . 1 . .
C C10 0.2190(3) -0.0673(4) -0.0951(3) 0.0708(12) Uani d . 1 . .
H H10A 0.2275 0.0106 -0.1467 0.085 Uiso calc R 1 . .
C C11 0.2583(3) -0.2025(5) -0.1123(4) 0.0742(12) Uani d . 1 . .
H H11A 0.2935 -0.2138 -0.1759 0.089 Uiso calc R 1 . .
C C12 0.1252(3) 0.0956(4) 0.0207(3) 0.0548(9) Uani d . 1 . .
C C13 0.0617(3) 0.3139(4) 0.0991(3) 0.0552(9) Uani d . 1 . .

loop_
_atom_site_aniso_label
_atom_site_aniso_U_11
_atom_site_aniso_U_22
_atom_site_aniso_U_33
_atom_site_aniso_U_12
_atom_site_aniso_U_13
_atom_site_aniso_U_23
S 0.0965(8) 0.0583(6) 0.0329(5) 0.0097(6) 0.0112(4) 0.0063(4)
N1 0.084(2) 0.059(2) 0.0356(14) 0.0052(17) 0.0115(14) 0.0018(14)
N2 0.087(2) 0.061(2) 0.0311(14) 0.0078(17) 0.0113(14) 0.0040(13)
N3 0.125(3) 0.060(2) 0.0326(15) 0.023(2) 0.0179(17) 0.0032(14)
C1 0.143 0.143 0.143 0.000 0.024 0.000
C2 0.162(7) 0.139(6) 0.190(8) 0.050(5) 0.024(6) 0.014(6)
C3 0.138(6) 0.117(5) 0.170(7) 0.033(4) 0.024(5) 0.002(5)
C4 0.157(6) 0.103(4) 0.129(5) 0.064(4) -0.016(4) -0.027(4)
C5 0.112(4) 0.073(3) 0.080(3) 0.014(3) 0.013(3) -0.015(3)
C6 0.089(3) 0.066(3) 0.055(2) 0.008(2) 0.001(2) -0.009(2)
C7 0.110(4) 0.059(3) 0.067(3) -0.003(2) 0.025(3) 0.002(2)
C8 0.094(3) 0.055(2) 0.059(2) 0.005(2) 0.024(2) 0.0064(19)
C9 0.065(2) 0.063(2) 0.0365(17) 0.002(2) 0.0058(16) -0.0017(17)
C10 0.098(3) 0.068(3) 0.050(2) 0.007(2) 0.024(2) 0.003(2)
C11 0.095(3) 0.078(3) 0.051(2) 0.015(3) 0.017(2) -0.004(2)
C12 0.067(2) 0.059(2) 0.0358(17) -0.0042(19) 0.0041(16) 0.0006(16)
C13 0.075(3) 0.054(2) 0.0349(17) 0.0020(19) 0.0045(16) 0.0047(16)

loop_
_atom_type_symbol
_atom_type_description
_atom_type_scat_dispersion_real
_atom_type_scat_dispersion_imag
_atom_type_scat_source
C C 0.0033 0.0016 'International Tables Vol C Tables 4.2.6.8 and 6.1.1.4'
H H 0.0000 0.0000 'International Tables Vol C Tables 4.2.6.8 and 6.1.1.4'
N N 0.0061 0.0033 'International Tables Vol C Tables 4.2.6.8 and 6.1.1.4'
S S 0.1246 0.1234 'International Tables Vol C Tables 4.2.6.8 and 6.1.1.4'

loop_
_geom_angle_atom_site_label_1
_geom_angle_atom_site_label_2
_geom_angle_atom_site_label_3
_geom_angle_site_symmetry_1
_geom_angle_site_symmetry_3
_geom_angle
_geom_angle_publ_flag
C12 S C13 . . 87.26(17) ?
C12 N1 N2 . . 113.7(3) ?
C13 N2 N1 . . 112.3(3) ?
C13 N3 H3A . . 120.0 ?
C13 N3 H3B . . 120.0 ?
H3A N3 H3B . . 120.0 ?
C2 C1 H1B . . 109.5 ?
C2 C1 H1C . . 109.5 ?
H1B C1 H1C . . 109.5 ?
C2 C1 H1D . . 109.5 ?
H1B C1 H1D . . 109.5 ?
H1C C1 H1D . . 109.5 ?
C1 C2 C3 . . 116.1(6) ?
C1 C2 H2B . . 108.3 ?
C3 C2 H2B . . 108.3 ?
C1 C2 H2C . . 108.3 ?
C3 C2 H2C . . 108.3 ?
H2B C2 H2C . . 107.4 ?
C2 C3 C4 . . 115.0(6) ?
C2 C3 H3C . . 108.5 ?
C4 C3 H3C . . 108.5 ?
C2 C3 H3D . . 108.5 ?
C4 C3 H3D . . 108.5 ?
H3C C3 H3D . . 107.5 ?
C5 C4 C3 . . 116.5(5) ?
C5 C4 H4A . . 108.2 ?
C3 C4 H4A . . 108.2 ?
C5 C4 H4B . . 108.2 ?
C3 C4 H4B . . 108.2 ?
H4A C4 H4B . . 107.3 ?
C4 C5 C6 . . 115.6(4) ?
C4 C5 H5A . . 108.4 ?
C6 C5 H5A . . 108.4 ?
C4 C5 H5B . . 108.4 ?
C6 C5 H5B . . 108.4 ?
H5A C5 H5B . . 107.4 ?
C11 C6 C7 . . 117.2(4) ?
C11 C6 C5 . . 122.0(4) ?
C7 C6 C5 . . 120.8(4) ?
C8 C7 C6 . . 121.0(4) ?
C8 C7 H7A . . 119.5 ?
C6 C7 H7A . . 119.5 ?
C9 C8 C7 . . 121.8(4) ?
C9 C8 H8A . . 119.1 ?
C7 C8 H8A . . 119.1 ?
C8 C9 C10 . . 118.0(4) ?
C8 C9 C12 . . 121.7(3) ?
C10 C9 C12 . . 120.3(3) ?
C11 C10 C9 . . 119.7(4) ?
C11 C10 H10A . . 120.2 ?
C9 C10 H10A . . 120.2 ?
C6 C11 C10 . . 122.4(4) ?
C6 C11 H11A . . 118.8 ?
C10 C11 H11A . . 118.8 ?
N1 C12 C9 . . 125.3(3) ?
N1 C12 S . . 113.3(3) ?
C9 C12 S . . 121.4(3) ?
N2 C13 N3 . . 124.8(3) ?
N2 C13 S . . 113.4(3) ?
N3 C13 S . . 121.7(2) ?

loop_
_geom_bond_atom_site_label_1
_geom_bond_atom_site_label_2
_geom_bond_site_symmetry_2
_geom_bond_distance
_geom_bond_publ_flag
S C12 . 1.739(3) ?
S C13 . 1.746(3) ?
N1 C12 . 1.293(4) ?
N1 N2 . 1.392(4) ?
N2 C13 . 1.304(4) ?
N3 C13 . 1.333(4) ?
N3 H3A . 0.8600 ?
N3 H3B . 0.8600 ?
C1 C2 . 1.471(6) ?
C1 H1B . 0.9600 ?
C1 H1C . 0.9600 ?
C1 H1D . 0.9600 ?
C2 C3 . 1.480(8) ?
C2 H2B . 0.9700 ?
C2 H2C . 0.9700 ?
C3 C4 . 1.531(7) ?
C3 H3C . 0.9700 ?
C3 H3D . 0.9700 ?
C4 C5 . 1.451(6) ?
C4 H4A . 0.9700 ?
C4 H4B . 0.9700 ?
C5 C6 . 1.524(5) ?
C5 H5A . 0.9700 ?
C5 H5B . 0.9700 ?
C6 C11 . 1.373(5) ?
C6 C7 . 1.378(6) ?
C7 C8 . 1.377(5) ?
C7 H7A . 0.9300 ?
C8 C9 . 1.362(5) ?
C8 H8A . 0.9300 ?
C9 C10 . 1.393(5) ?
C9 C12 . 1.467(5) ?
C10 C11 . 1.379(5) ?
C10 H10A . 0.9300 ?
C11 H11A . 0.9300 ?

loop_
_geom_hbond_atom_site_label_D
_geom_hbond_atom_site_label_H
_geom_hbond_atom_site_label_A
_geom_hbond_site_symmetry_A
_geom_hbond_distance_DH
_geom_hbond_distance_HA
_geom_hbond_distance_DA
_geom_hbond_angle_DHA
_geom_hbond_publ_flag
C8 H8A S . 0.93 2.81 3.177(4) 104 yes
N3 H3A N2 3_565 0.86 2.15 3.006(4) 173 yes

loop_
_geom_torsion_atom_site_label_1
_geom_torsion_atom_site_label_2
_geom_torsion_atom_site_label_3
_geom_torsion_atom_site_label_4
_geom_torsion_site_symmetry_1
_geom_torsion_site_symmetry_2
_geom_torsion_site_symmetry_3
_geom_torsion_site_symmetry_4
_geom_torsion
_geom_torsion_publ_flag
C12 N1 N2 C13 . . . . -1.4(5) ?
C1 C2 C3 C4 . . . . 172.2(6) ?
C2 C3 C4 C5 . . . . -173.4(6) ?
C3 C4 C5 C6 . . . . 174.6(5) ?
C4 C5 C6 C11 . . . . 133.0(5) ?
C4 C5 C6 C7 . . . . -48.4(7) ?
C11 C6 C7 C8 . . . . -2.0(7) ?
C5 C6 C7 C8 . . . . 179.4(4) ?
C6 C7 C8 C9 . . . . 2.2(7) ?
C7 C8 C9 C10 . . . . -1.0(6) ?
C7 C8 C9 C12 . . . . 179.5(4) ?
C8 C9 C10 C11 . . . . -0.2(6) ?
C12 C9 C10 C11 . . . . 179.3(4) ?
C7 C6 C11 C10 . . . . 0.7(7) ?
C5 C6 C11 C10 . . . . 179.4(4) ?
C9 C10 C11 C6 . . . . 0.4(7) ?
N2 N1 C12 C9 . . . . -179.7(3) ?
N2 N1 C12 S . . . . 0.8(4) ?
C8 C9 C12 N1 . . . . -150.2(4) ?
C10 C9 C12 N1 . . . . 30.3(6) ?
C8 C9 C12 S . . . . 29.2(5) ?
C10 C9 C12 S . . . . -150.3(3) ?
C13 S C12 N1 . . . . -0.1(3) ?
C13 S C12 C9 . . . . -179.6(3) ?
N1 N2 C13 N3 . . . . -178.2(4) ?
N1 N2 C13 S . . . . 1.3(4) ?
C12 S C13 N2 . . . . -0.7(3) ?
C12 S C13 N3 . . . . 178.8(3) ?

loop_
_cod_related_entry_id
_cod_related_entry_database
_cod_related_entry_code
1 ChemSpider 2349611
